data_4110136
loop_
_publ_author_name
'Paul A. Wender'
'Justin P. Christy'

_publ_section_title
;
 Nickel(0)-Catalyzed [2 + 2 + 2 + 2] Cycloadditions of Terminal Diynes for
 the Synthesis of Substituted Cyclooctatetraenes
;
_journal_name_full 'Journal of the American Chemical Society'
_journal_page_first 13402
_journal_page_last 13403
_journal_paper_doi 10.1021/ja0763044
_journal_volume 129
_journal_year 2007
_chemical_formula_moiety 'C12 H12 O2'
_chemical_formula_sum 'C12 H12 O2'
_chemical_formula_weight 188.22
_chemical_name_systematic
; 
 ? 
;
_space_group_IT_number 14
_symmetry_cell_setting monoclinic
_symmetry_space_group_name_Hall '-P 2yn'
_symmetry_space_group_name_H-M 'P 1 21/n 1'
_atom_sites_solution_hydrogens geom
_atom_sites_solution_primary direct
_atom_sites_solution_secondary difmap
_audit_creation_method SHELXL-97
_cell_angle_alpha 90.00
_cell_angle_beta 103.978(6)
_cell_angle_gamma 90.00
_cell_formula_units_Z 4
_cell_length_a 4.978(2)
_cell_length_b 23.537(10)
_cell_length_c 8.118(4)
_cell_measurement_reflns_used 1041
_cell_measurement_temperature 148
_cell_measurement_theta_max 24.38
_cell_measurement_theta_min 3.66
_cell_volume 923.0(7)
_computing_structure_refinement 'SHELXL-97 (Sheldrick, 1997)'
_computing_structure_solution 'SHELXS-97 (Sheldrick, 1990)'
_diffrn_ambient_temperature 148
_diffrn_measured_fraction_theta_full 0.991
_diffrn_measured_fraction_theta_max 0.991
_diffrn_measurement_device_type
;
;
_diffrn_measurement_method
;
;
_diffrn_radiation_monochromator graphite
_diffrn_radiation_source 'fine-focus sealed tube'
_diffrn_radiation_type MoK\a
_diffrn_radiation_wavelength 0.71073
_diffrn_reflns_av_R_equivalents 0.0326
_diffrn_reflns_av_sigmaI/netI 0.0431
_diffrn_reflns_limit_h_max 4
_diffrn_reflns_limit_h_min -5
_diffrn_reflns_limit_k_max 27
_diffrn_reflns_limit_k_min -22
_diffrn_reflns_limit_l_max 9
_diffrn_reflns_limit_l_min -9
_diffrn_reflns_number 4035
_diffrn_reflns_theta_full 24.68
_diffrn_reflns_theta_max 24.68
_diffrn_reflns_theta_min 3.67
_exptl_absorpt_coefficient_mu 0.091
_exptl_absorpt_correction_T_max 0.99
_exptl_absorpt_correction_T_min 0.81
_exptl_absorpt_correction_type multi-scan
_exptl_absorpt_process_details 'SADABS, G.M. Sheldrick (1996)'
_exptl_crystal_colour yellow
_exptl_crystal_density_diffrn 1.355
_exptl_crystal_description plate
_exptl_crystal_F_000 400
_exptl_crystal_size_max 0.14
_exptl_crystal_size_mid 0.14
_exptl_crystal_size_min 0.08
_refine_diff_density_max 0.196
_refine_diff_density_min -0.155
_refine_diff_density_rms 0.039
_refine_ls_extinction_method none
_refine_ls_goodness_of_fit_ref 1.015
_refine_ls_hydrogen_treatment constr
_refine_ls_matrix_type full
_refine_ls_number_parameters 128
_refine_ls_number_reflns 1554
_refine_ls_number_restraints 0
_refine_ls_restrained_S_all 1.015
_refine_ls_R_factor_all 0.0576
_refine_ls_R_factor_gt 0.0387
_refine_ls_shift/su_max 0.000
_refine_ls_shift/su_mean 0.000
_refine_ls_structure_factor_coef Fsqd
_refine_ls_weighting_details 'w=1/[\s^2^(Fo^2^)+(0.0482P)^2^+0.2169P] where P=(Fo^2^+2Fc^2^)/3'
_refine_ls_weighting_scheme calc
_refine_ls_wR_factor_gt 0.0919
_refine_ls_wR_factor_ref 0.0998
_reflns_number_gt 1189
_reflns_number_total 1554
_reflns_threshold_expression >2sigma(I)
_cod_data_source_file ja0763044si20070821_082505.cif
_cod_data_source_block shelxl
_cod_original_cell_volume 922.9(7)
_cod_original_sg_symbol_H-M 'P 21/n'
_cod_database_code 4110136

loop_
_symmetry_equiv_pos_as_xyz
'x, y, z'
'-x+1/2, y+1/2, -z+1/2'
'-x, -y, -z'
'x-1/2, -y-1/2, z-1/2'

loop_
_atom_site_label
_atom_site_type_symbol
_atom_site_fract_x
_atom_site_fract_y
_atom_site_fract_z
_atom_site_U_iso_or_equiv
_atom_site_adp_type
_atom_site_occupancy
_atom_site_symmetry_multiplicity
_atom_site_calc_flag
_atom_site_refinement_flags
O1 O 0.5344(3) 0.19008(5) 0.19542(15) 0.0354(4) Uani 1 1 d .
O2 O 0.7273(3) 0.00855(5) 0.85402(17) 0.0416(4) Uani 1 1 d .
C1 C 0.6144(4) 0.21590(8) 0.3602(2) 0.0278(4) Uani 1 1 d .
H1A H 0.5599 0.2556 0.3547 0.033 Uiso 1 1 calc R
H1B H 0.8132 0.2135 0.4051 0.033 Uiso 1 1 calc R
C2 C 0.4654(4) 0.18288(7) 0.4688(2) 0.0245(4) Uani 1 1 d .
C3 C 0.5018(4) 0.19772(8) 0.6481(2) 0.0280(4) Uani 1 1 d .
H3 H 0.4920 0.2361 0.6730 0.034 Uiso 1 1 calc R
C4 C 0.5475(4) 0.16204(8) 0.7794(2) 0.0283(4) Uani 1 1 d .
H4 H 0.5725 0.1782 0.8865 0.034 Uiso 1 1 calc R
C5 C 0.5625(4) 0.09978(7) 0.7722(2) 0.0256(4) Uani 1 1 d .
C6 C 0.7831(4) 0.06726(8) 0.8943(2) 0.0319(5) Uani 1 1 d .
H6A H 0.9652 0.0776 0.8808 0.038 Uiso 1 1 calc R
H6B H 0.7752 0.0750 1.0104 0.038 Uiso 1 1 calc R
C7 C 0.4646(4) 0.00369(8) 0.7361(2) 0.0318(5) Uani 1 1 d .
H7A H 0.3296 -0.0131 0.7901 0.038 Uiso 1 1 calc R
H7B H 0.4785 -0.0198 0.6403 0.038 Uiso 1 1 calc R
C8 C 0.3826(4) 0.06339(7) 0.6792(2) 0.0249(4) Uani 1 1 d .
C9 C 0.1214(4) 0.07432(7) 0.5536(2) 0.0265(4) Uani 1 1 d .
H9 H -0.0343 0.0551 0.5685 0.032 Uiso 1 1 calc R
C10 C 0.0855(4) 0.10884(7) 0.4209(2) 0.0266(4) Uani 1 1 d .
H10 H -0.0916 0.1102 0.3498 0.032 Uiso 1 1 calc R
C11 C 0.2951(4) 0.14524(7) 0.3739(2) 0.0243(4) Uani 1 1 d .
C12 C 0.3178(4) 0.14984(8) 0.1932(2) 0.0296(4) Uani 1 1 d .
H12A H 0.3636 0.1133 0.1520 0.036 Uiso 1 1 calc R
H12B H 0.1447 0.1630 0.1205 0.036 Uiso 1 1 calc R

loop_
_atom_site_aniso_label
_atom_site_aniso_U_11
_atom_site_aniso_U_22
_atom_site_aniso_U_33
_atom_site_aniso_U_23
_atom_site_aniso_U_13
_atom_site_aniso_U_12
O1 0.0430(9) 0.0393(8) 0.0253(7) -0.0013(6) 0.0109(6) -0.0092(6)
O2 0.0425(9) 0.0312(8) 0.0415(8) 0.0025(6) -0.0088(7) 0.0017(6)
C1 0.0305(10) 0.0263(10) 0.0263(10) 0.0002(8) 0.0064(8) -0.0006(8)
C2 0.0246(9) 0.0226(10) 0.0263(9) 0.0005(7) 0.0063(8) 0.0035(7)
C3 0.0288(10) 0.0245(10) 0.0321(10) -0.0049(8) 0.0103(8) -0.0026(8)
C4 0.0319(10) 0.0314(10) 0.0224(9) -0.0067(8) 0.0084(8) -0.0063(8)
C5 0.0271(10) 0.0304(10) 0.0212(9) 0.0003(8) 0.0094(8) -0.0015(8)
C6 0.0357(11) 0.0346(11) 0.0244(9) 0.0010(8) 0.0052(9) -0.0031(8)
C7 0.0329(11) 0.0309(11) 0.0290(10) 0.0028(8) 0.0025(9) -0.0018(8)
C8 0.0261(10) 0.0270(10) 0.0230(9) 0.0004(7) 0.0087(8) -0.0017(8)
C9 0.0226(9) 0.0259(10) 0.0324(10) -0.0029(8) 0.0097(8) -0.0030(7)
C10 0.0203(9) 0.0261(10) 0.0312(10) -0.0038(8) 0.0017(8) -0.0001(7)
C11 0.0232(9) 0.0237(9) 0.0256(9) 0.0015(7) 0.0051(8) 0.0042(7)
C12 0.0326(10) 0.0281(10) 0.0260(9) 0.0013(8) 0.0028(8) 0.0002(8)

loop_
_atom_type_symbol
_atom_type_description
_atom_type_scat_dispersion_real
_atom_type_scat_dispersion_imag
_atom_type_scat_source
C C 0.0033 0.0016 'International Tables Vol C Tables 4.2.6.8 and 6.1.1.4'
H H 0.0000 0.0000 'International Tables Vol C Tables 4.2.6.8 and 6.1.1.4'
O O 0.0106 0.0060 'International Tables Vol C Tables 4.2.6.8 and 6.1.1.4'

loop_
_geom_angle_atom_site_label_1
_geom_angle_atom_site_label_2
_geom_angle_atom_site_label_3
_geom_angle
C12 O1 C1 109.29(13)
C7 O2 C6 109.06(13)
O1 C1 C2 105.26(14)
O1 C1 H1A 110.7
C2 C1 H1A 110.7
O1 C1 H1B 110.7
C2 C1 H1B 110.7
H1A C1 H1B 108.8
C11 C2 C3 129.82(16)
C11 C2 C1 109.90(15)
C3 C2 C1 120.05(15)
C4 C3 C2 126.91(17)
C4 C3 H3 116.5
C2 C3 H3 116.5
C3 C4 C5 126.69(16)
C3 C4 H4 116.7
C5 C4 H4 116.7
C8 C5 C4 129.00(17)
C8 C5 C6 109.32(16)
C4 C5 C6 121.27(16)
O2 C6 C5 105.73(15)
O2 C6 H6A 110.6
C5 C6 H6A 110.6
O2 C6 H6B 110.6
C5 C6 H6B 110.6
H6A C6 H6B 108.7
O2 C7 C8 105.54(14)
O2 C7 H7A 110.6
C8 C7 H7A 110.6
O2 C7 H7B 110.6
C8 C7 H7B 110.6
H7A C7 H7B 108.8
C5 C8 C9 129.90(16)
C5 C8 C7 109.30(16)
C9 C8 C7 120.40(15)
C10 C9 C8 126.46(17)
C10 C9 H9 116.8
C8 C9 H9 116.8
C9 C10 C11 127.06(17)
C9 C10 H10 116.5
C11 C10 H10 116.5
C2 C11 C10 128.99(16)
C2 C11 C12 109.18(15)
C10 C11 C12 121.38(15)
O1 C12 C11 105.64(14)
O1 C12 H12A 110.6
C11 C12 H12A 110.6
O1 C12 H12B 110.6
C11 C12 H12B 110.6
H12A C12 H12B 108.7

loop_
_geom_bond_atom_site_label_1
_geom_bond_atom_site_label_2
_geom_bond_distance
O1 C12 1.432(2)
O1 C1 1.435(2)
O2 C7 1.426(2)
O2 C6 1.432(2)
C1 C2 1.499(2)
C1 H1A 0.9700
C1 H1B 0.9700
C2 C11 1.334(2)
C2 C3 1.465(2)
C3 C4 1.332(3)
C3 H3 0.9300
C4 C5 1.469(3)
C4 H4 0.9300
C5 C8 1.334(2)
C5 C6 1.499(3)
C6 H6A 0.9700
C6 H6B 0.9700
C7 C8 1.505(3)
C7 H7A 0.9700
C7 H7B 0.9700
C8 C9 1.468(3)
C9 C10 1.326(2)
C9 H9 0.9300
C10 C11 1.470(2)
C10 H10 0.9300
C11 C12 1.502(2)
C12 H12A 0.9700
C12 H12B 0.9700

loop_
_geom_torsion_atom_site_label_1
_geom_torsion_atom_site_label_2
_geom_torsion_atom_site_label_3
_geom_torsion_atom_site_label_4
_geom_torsion
C12 O1 C1 C2 8.53(18)
O1 C1 C2 C11 -5.4(2)
O1 C1 C2 C3 179.52(15)
C11 C2 C3 C4 51.8(3)
C1 C2 C3 C4 -134.3(2)
C2 C3 C4 C5 -2.1(3)
C3 C4 C5 C8 -51.8(3)
C3 C4 C5 C6 136.5(2)
C7 O2 C6 C5 -9.48(19)
C8 C5 C6 O2 4.65(19)
C4 C5 C6 O2 177.87(15)
C6 O2 C7 C8 10.46(19)
C4 C5 C8 C9 1.9(3)
C6 C5 C8 C9 174.42(17)
C4 C5 C8 C7 -170.76(16)
C6 C5 C8 C7 1.78(19)
O2 C7 C8 C5 -7.58(19)
O2 C7 C8 C9 178.97(15)
C5 C8 C9 C10 52.6(3)
C7 C8 C9 C10 -135.44(19)
C8 C9 C10 C11 -2.5(3)
C3 C2 C11 C10 2.5(3)
C1 C2 C11 C10 -171.93(17)
C3 C2 C11 C12 174.74(17)
C1 C2 C11 C12 0.3(2)
C9 C10 C11 C2 -51.8(3)
C9 C10 C11 C12 136.75(19)
C1 O1 C12 C11 -8.38(18)
C2 C11 C12 O1 4.94(19)
C10 C11 C12 O1 177.88(15)

loop_
_cod_related_entry_id
_cod_related_entry_database
_cod_related_entry_code
1 ChemSpider 30660376
